data_4134411
loop_
_publ_author_name
'Jung, Hoimin'
'Keum, Hyeyun'
'Kweon, Jeonguk'
'Chang, Sukbok'

_publ_section_title
;
 Tuning Triplet Energy Transfer of Hydroxamates as the Nitrene Precursor
 for Intramolecular C(sp<sup>3</sup>)-H Amidation.
;
_journal_issue 12
_journal_name_full 'Journal of the American Chemical Society'
_journal_page_first 5811
_journal_page_last 5818
_journal_paper_doi 10.1021/jacs.0c00868
_journal_volume 142
_journal_year 2020
_chemical_formula_sum 'C12 H17 N O2'
_chemical_formula_weight 207.26
_space_group_crystal_system orthorhombic
_space_group_IT_number 61
_space_group_name_Hall '-P 2ac 2ab'
_space_group_name_H-M_alt 'P b c a'
_atom_sites_solution_hydrogens mixed
_audit_creation_method SHELXL-2018/3
_cell_angle_alpha 90
_cell_angle_beta 90
_cell_angle_gamma 90
_cell_formula_units_Z 8
_cell_length_a 10.5324(3)
_cell_length_b 10.3157(3)
_cell_length_c 18.7208(5)
_cell_measurement_reflns_used 9917
_cell_measurement_temperature 296(2)
_cell_measurement_theta_max 28.29
_cell_measurement_theta_min 2.91
_cell_volume 2034.00(10)
_computing_cell_refinement 'Bruker APEXIII'
_computing_data_collection 'Bruker APEXIII'
_computing_data_reduction 'Bruker SAINT'
_computing_molecular_graphics ORTEP
_computing_publication_material CIFTAB
_computing_structure_refinement SHELXL
_computing_structure_solution SHELXS
_diffrn_ambient_temperature 296(2)
_diffrn_measured_fraction_theta_full 0.990
_diffrn_measured_fraction_theta_max 0.991
_diffrn_measurement_device_type 'Photon2 detector'
_diffrn_measurement_method 'phi and omega scans'
_diffrn_radiation_type MoK\a
_diffrn_radiation_wavelength 0.71073
_diffrn_reflns_av_R_equivalents 0.0425
_diffrn_reflns_av_unetI/netI 0.0134
_diffrn_reflns_Laue_measured_fraction_full 0.990
_diffrn_reflns_Laue_measured_fraction_max 0.991
_diffrn_reflns_limit_h_max 13
_diffrn_reflns_limit_h_min -13
_diffrn_reflns_limit_k_max 13
_diffrn_reflns_limit_k_min -13
_diffrn_reflns_limit_l_max 23
_diffrn_reflns_limit_l_min -23
_diffrn_reflns_number 43680
_diffrn_reflns_point_group_measured_fraction_full 0.990
_diffrn_reflns_point_group_measured_fraction_max 0.991
_diffrn_reflns_theta_full 25.242
_diffrn_reflns_theta_max 26.998
_diffrn_reflns_theta_min 2.970
_diffrn_source 'fine-focus sealed tube'
_exptl_absorpt_coefficient_mu 0.092
_exptl_absorpt_correction_T_max 0.7457
_exptl_absorpt_correction_T_min 0.7057
_exptl_absorpt_correction_type multi-scan
_exptl_absorpt_process_details SADABS
_exptl_crystal_colour colourless
_exptl_crystal_density_diffrn 1.354
_exptl_crystal_description block
_exptl_crystal_F_000 896
_exptl_crystal_size_max 0.157
_exptl_crystal_size_mid 0.148
_exptl_crystal_size_min 0.114
_refine_diff_density_max 0.319
_refine_diff_density_min -0.159
_refine_diff_density_rms 0.037
_refine_ls_extinction_method none
_refine_ls_goodness_of_fit_ref 1.111
_refine_ls_hydrogen_treatment mixed
_refine_ls_matrix_type full
_refine_ls_number_parameters 140
_refine_ls_number_reflns 2201
_refine_ls_number_restraints 0
_refine_ls_restrained_S_all 1.111
_refine_ls_R_factor_all 0.0607
_refine_ls_R_factor_gt 0.0538
_refine_ls_shift/su_max 0.000
_refine_ls_shift/su_mean 0.000
_refine_ls_structure_factor_coef Fsqd
_refine_ls_weighting_details 'w=1/[\s^2^(Fo^2^)+(0.0569P)^2^+0.8359P] where P=(Fo^2^+2Fc^2^)/3'
_refine_ls_weighting_scheme calc
_refine_ls_wR_factor_gt 0.1271
_refine_ls_wR_factor_ref 0.1321
_reflns_Friedel_coverage 0.000
_reflns_number_gt 1945
_reflns_number_total 2201
_reflns_threshold_expression 'I > 2\s(I)'
_cod_data_source_file ja0c00868_si_003.cif
_cod_data_source_block A19178_061
_cod_depositor_comments
;
The following automatic conversions were performed:

data item '_exptl_absorpt_correction_type' value 'MULTI-SCAN' was
changed to 'multi-scan' in accordance with the
/home/data/users/saulius/crontab/automatic-downloads/rss-feeds/ACS/lib/dictionaries/cif_core.dic
dictionary named 'cif_core.dic' version 2.4.2 last updated on
2011-04-26.

Automatic conversion script
Id: cif_fix_values 7556 2019-12-06 15:28:31Z antanas 

 Adding full bibliography for 4134411--4134413.cif.
;
_cod_database_code 4134411
_shelx_shelxl_version_number 2018/3
_shelx_space_group_comment
;
The symmetry employed for this shelxl refinement is uniquely defined
by the following loop, which should always be used as a source of
symmetry information in preference to the above space-group names.
They are only intended as comments.
;
_shelx_estimated_absorpt_t_min 0.986
_shelx_estimated_absorpt_t_max 0.990

loop_
_space_group_symop_operation_xyz
'x, y, z'
'-x+1/2, -y, z+1/2'
'-x, y+1/2, -z+1/2'
'x+1/2, -y+1/2, -z'
'-x, -y, -z'
'x-1/2, y, -z-1/2'
'x, -y-1/2, z-1/2'
'-x-1/2, y-1/2, z'

loop_
_atom_site_label
_atom_site_type_symbol
_atom_site_fract_x
_atom_site_fract_y
_atom_site_fract_z
_atom_site_U_iso_or_equiv
_atom_site_adp_type
_atom_site_occupancy
_atom_site_site_symmetry_order
_atom_site_calc_flag
_atom_site_refinement_flags_posn
_atom_site_refinement_flags_adp
_atom_site_refinement_flags_occupancy
_atom_site_disorder_assembly
_atom_site_disorder_group
C1 C 0.67583(16) 0.38616(18) 0.32326(10) 0.0457(4) Uani 1 1 d . . . . .
H1A H 0.723479 0.359699 0.364476 0.069 Uiso 1 1 calc R U . . .
H1B H 0.674995 0.479075 0.320416 0.069 Uiso 1 1 calc R U . . .
H1C H 0.714513 0.351188 0.281020 0.069 Uiso 1 1 calc R U . . .
C2 C 0.53946(13) 0.33595(13) 0.32946(7) 0.0273(3) Uani 1 1 d . . . . .
C3 C 0.46971(15) 0.39669(14) 0.39244(8) 0.0324(4) Uani 1 1 d . . . . .
H3 H 0.474275 0.491430 0.389552 0.039 Uiso 1 1 calc R U . . .
C4 C 0.54085(18) 0.34813(15) 0.45977(8) 0.0397(4) Uani 1 1 d . . . . .
H4A H 0.628237 0.377716 0.458324 0.048 Uiso 1 1 calc R U . . .
H4AB H 0.501271 0.384014 0.502170 0.048 Uiso 1 1 calc R U . . .
C5 C 0.53793(16) 0.19919(15) 0.46359(8) 0.0370(4) Uani 1 1 d . . . . .
H5 H 0.584954 0.170829 0.505973 0.044 Uiso 1 1 calc R U . . .
C6 C 0.39910(17) 0.15919(17) 0.47142(9) 0.0426(4) Uani 1 1 d . . . . .
H6A H 0.363711 0.197065 0.514463 0.051 Uiso 1 1 calc R U . . .
H6AB H 0.393055 0.065627 0.475302 0.051 Uiso 1 1 calc R U . . .
C7 C 0.32450(15) 0.20584(16) 0.40618(8) 0.0377(4) Uani 1 1 d . . . . .
H7 H 0.235697 0.178353 0.410001 0.045 Uiso 1 1 calc R U . . .
C8 C 0.33153(16) 0.35321(16) 0.39823(8) 0.0397(4) Uani 1 1 d . . . . .
H8A H 0.285474 0.379720 0.355801 0.048 Uiso 1 1 calc R U . . .
H8AB H 0.292129 0.394226 0.439248 0.048 Uiso 1 1 calc R U . . .
C9 C 0.59766(15) 0.13563(15) 0.39636(8) 0.0354(4) Uani 1 1 d . . . . .
H9A H 0.686873 0.157978 0.392658 0.042 Uiso 1 1 calc R U . . .
H9AB H 0.590035 0.042016 0.398717 0.042 Uiso 1 1 calc R U . . .
C10 C 0.52441(13) 0.18841(13) 0.33259(7) 0.0259(3) Uani 1 1 d . . . . .
C11 C 0.38442(14) 0.14718(14) 0.33987(8) 0.0317(3) Uani 1 1 d . . . . .
H11A H 0.337674 0.175050 0.297948 0.038 Uiso 1 1 calc R U . . .
H11B H 0.379360 0.053416 0.342540 0.038 Uiso 1 1 calc R U . . .
N12 N 0.56563(14) 0.16085(13) 0.25923(7) 0.0366(3) Uani 1 1 d . . . . .
H12 H 0.5616(18) 0.0846(19) 0.2427(10) 0.044 Uiso 1 1 d . U . . .
C13 C 0.51518(15) 0.25586(16) 0.21680(9) 0.0377(4) Uani 1 1 d . . . . .
O14 O 0.49913(14) 0.25575(14) 0.15317(7) 0.0587(4) Uani 1 1 d . . . . .
O15 O 0.48373(10) 0.36109(10) 0.25843(5) 0.0334(3) Uani 1 1 d . . . . .

loop_
_atom_site_aniso_label
_atom_site_aniso_U_11
_atom_site_aniso_U_22
_atom_site_aniso_U_33
_atom_site_aniso_U_23
_atom_site_aniso_U_13
_atom_site_aniso_U_12
C1 0.0392(9) 0.0463(10) 0.0517(10) 0.0010(8) -0.0013(7) -0.0156(8)
C2 0.0314(7) 0.0227(7) 0.0277(7) 0.0010(5) -0.0037(5) -0.0018(5)
C3 0.0465(9) 0.0207(7) 0.0301(7) -0.0037(5) -0.0025(6) 0.0063(6)
C4 0.0564(10) 0.0321(8) 0.0308(8) -0.0070(6) -0.0087(7) 0.0019(7)
C5 0.0484(9) 0.0332(8) 0.0292(7) 0.0016(6) -0.0107(6) 0.0082(7)
C6 0.0553(10) 0.0409(9) 0.0317(8) 0.0065(7) 0.0059(7) 0.0011(8)
C7 0.0299(8) 0.0449(9) 0.0382(8) 0.0050(7) 0.0051(6) -0.0012(6)
C8 0.0413(9) 0.0425(9) 0.0353(8) 0.0002(7) 0.0046(7) 0.0184(7)
C9 0.0368(8) 0.0280(7) 0.0415(9) -0.0003(6) -0.0061(6) 0.0095(6)
C10 0.0285(7) 0.0213(6) 0.0278(7) -0.0037(5) 0.0001(5) 0.0025(5)
C11 0.0331(8) 0.0284(7) 0.0336(7) 0.0011(6) -0.0031(6) -0.0069(6)
N12 0.0444(8) 0.0317(7) 0.0339(7) -0.0092(5) 0.0066(6) 0.0037(6)
C13 0.0401(8) 0.0422(9) 0.0307(8) -0.0045(6) 0.0055(6) -0.0051(7)
O14 0.0786(10) 0.0701(10) 0.0274(6) -0.0037(6) 0.0028(6) 0.0012(8)
O15 0.0427(6) 0.0303(5) 0.0273(5) 0.0035(4) -0.0017(4) -0.0001(4)

loop_
_atom_type_symbol
_atom_type_description
_atom_type_scat_dispersion_real
_atom_type_scat_dispersion_imag
_atom_type_scat_source
C C 0.0033 0.0016 'International Tables Vol C Tables 4.2.6.8 and 6.1.1.4'
H H 0.0000 0.0000 'International Tables Vol C Tables 4.2.6.8 and 6.1.1.4'
N N 0.0061 0.0033 'International Tables Vol C Tables 4.2.6.8 and 6.1.1.4'
O O 0.0106 0.0060 'International Tables Vol C Tables 4.2.6.8 and 6.1.1.4'

loop_
_geom_angle_atom_site_label_1
_geom_angle_atom_site_label_2
_geom_angle_atom_site_label_3
_geom_angle
_geom_angle_site_symmetry_1
_geom_angle_site_symmetry_3
_geom_angle_publ_flag
C2 C1 H1A 109.5 . . ?
C2 C1 H1B 109.5 . . ?
H1A C1 H1B 109.5 . . ?
C2 C1 H1C 109.5 . . ?
H1A C1 H1C 109.5 . . ?
H1B C1 H1C 109.5 . . ?
O15 C2 C3 115.66(11) . . ?
O15 C2 C10 99.67(10) . . ?
C3 C2 C10 109.21(11) . . ?
O15 C2 C1 104.20(12) . . ?
C3 C2 C1 111.82(12) . . ?
C10 C2 C1 115.86(13) . . ?
C2 C3 C8 113.18(12) . . ?
C2 C3 C4 105.27(12) . . ?
C8 C3 C4 107.96(13) . . ?
C2 C3 H3 110.1 . . ?
C8 C3 H3 110.1 . . ?
C4 C3 H3 110.1 . . ?
C5 C4 C3 110.55(12) . . ?
C5 C4 H4A 109.5 . . ?
C3 C4 H4A 109.5 . . ?
C5 C4 H4AB 109.5 . . ?
C3 C4 H4AB 109.5 . . ?
H4A C4 H4AB 108.1 . . ?
C6 C5 C4 107.07(14) . . ?
C6 C5 C9 110.60(13) . . ?
C4 C5 C9 112.09(13) . . ?
C6 C5 H5 109.0 . . ?
C4 C5 H5 109.0 . . ?
C9 C5 H5 109.0 . . ?
C5 C6 C7 109.29(12) . . ?
C5 C6 H6A 109.8 . . ?
C7 C6 H6A 109.8 . . ?
C5 C6 H6AB 109.8 . . ?
C7 C6 H6AB 109.8 . . ?
H6A C6 H6AB 108.3 . . ?
C11 C7 C8 107.24(12) . . ?
C11 C7 C6 108.29(13) . . ?
C8 C7 C6 111.45(14) . . ?
C11 C7 H7 109.9 . . ?
C8 C7 H7 109.9 . . ?
C6 C7 H7 109.9 . . ?
C3 C8 C7 110.18(12) . . ?
C3 C8 H8A 109.6 . . ?
C7 C8 H8A 109.6 . . ?
C3 C8 H8AB 109.6 . . ?
C7 C8 H8AB 109.6 . . ?
H8A C8 H8AB 108.1 . . ?
C10 C9 C5 106.22(12) . . ?
C10 C9 H9A 110.5 . . ?
C5 C9 H9A 110.5 . . ?
C10 C9 H9AB 110.5 . . ?
C5 C9 H9AB 110.5 . . ?
H9A C9 H9AB 108.7 . . ?
N12 C10 C9 120.97(12) . . ?
N12 C10 C2 97.24(11) . . ?
C9 C10 C2 109.47(12) . . ?
N12 C10 C11 108.19(11) . . ?
C9 C10 C11 108.48(12) . . ?
C2 C10 C11 112.14(12) . . ?
C7 C11 C10 111.10(12) . . ?
C7 C11 H11A 109.4 . . ?
C10 C11 H11A 109.4 . . ?
C7 C11 H11B 109.4 . . ?
C10 C11 H11B 109.4 . . ?
H11A C11 H11B 108.0 . . ?
C13 N12 C10 106.82(12) . . ?
C13 N12 H12 115.7(13) . . ?
C10 N12 H12 120.5(13) . . ?
O14 C13 N12 128.93(16) . . ?
O14 C13 O15 121.83(16) . . ?
N12 C13 O15 109.23(13) . . ?
C13 O15 C2 106.00(11) . . ?

loop_
_geom_bond_atom_site_label_1
_geom_bond_atom_site_label_2
_geom_bond_distance
_geom_bond_site_symmetry_2
_geom_bond_publ_flag
C1 C2 1.531(2) . ?
C1 H1A 0.9600 . ?
C1 H1B 0.9600 . ?
C1 H1C 0.9600 . ?
C2 O15 1.4764(17) . ?
C2 C3 1.524(2) . ?
C2 C10 1.5313(19) . ?
C3 C8 1.527(2) . ?
C3 C4 1.549(2) . ?
C3 H3 0.9800 . ?
C4 C5 1.538(2) . ?
C4 H4A 0.9700 . ?
C4 H4AB 0.9700 . ?
C5 C6 1.526(2) . ?
C5 C9 1.552(2) . ?
C5 H5 0.9800 . ?
C6 C7 1.530(2) . ?
C6 H6A 0.9700 . ?
C6 H6AB 0.9700 . ?
C7 C11 1.518(2) . ?
C7 C8 1.529(2) . ?
C7 H7 0.9800 . ?
C8 H8A 0.9700 . ?
C8 H8AB 0.9700 . ?
C9 C10 1.522(2) . ?
C9 H9A 0.9700 . ?
C9 H9AB 0.9700 . ?
C10 N12 1.4683(18) . ?
C10 C11 1.541(2) . ?
C11 H11A 0.9700 . ?
C11 H11B 0.9700 . ?
N12 C13 1.369(2) . ?
N12 H12 0.846(19) . ?
C13 O14 1.203(2) . ?
C13 O15 1.3769(19) . ?

loop_
_geom_hbond_atom_site_label_D
_geom_hbond_atom_site_label_H
_geom_hbond_atom_site_label_A
_geom_hbond_distance_DH
_geom_hbond_distance_HA
_geom_hbond_distance_DA
_geom_hbond_angle_DHA
_geom_hbond_site_symmetry_A
_geom_hbond_publ_flag
N12 H12 O15 0.846(19) 2.35(2) 3.1530(17) 157.4(17) 3_645 yes

loop_
_geom_torsion_atom_site_label_1
_geom_torsion_atom_site_label_2
_geom_torsion_atom_site_label_3
_geom_torsion_atom_site_label_4
_geom_torsion
_geom_torsion_site_symmetry_1
_geom_torsion_site_symmetry_2
_geom_torsion_site_symmetry_3
_geom_torsion_site_symmetry_4
_geom_torsion_publ_flag
O15 C2 C3 C8 58.42(16) . . . . ?
C10 C2 C3 C8 -52.97(16) . . . . ?
C1 C2 C3 C8 177.46(13) . . . . ?
O15 C2 C3 C4 176.11(11) . . . . ?
C10 C2 C3 C4 64.71(15) . . . . ?
C1 C2 C3 C4 -64.85(16) . . . . ?
C2 C3 C4 C5 -59.58(17) . . . . ?
C8 C3 C4 C5 61.58(17) . . . . ?
C3 C4 C5 C6 -63.40(17) . . . . ?
C3 C4 C5 C9 58.06(19) . . . . ?
C4 C5 C6 C7 60.96(16) . . . . ?
C9 C5 C6 C7 -61.43(17) . . . . ?
C5 C6 C7 C11 58.17(17) . . . . ?
C5 C6 C7 C8 -59.56(17) . . . . ?
C2 C3 C8 C7 58.89(16) . . . . ?
C4 C3 C8 C7 -57.21(16) . . . . ?
C11 C7 C8 C3 -60.65(16) . . . . ?
C6 C7 C8 C3 57.71(16) . . . . ?
C6 C5 C9 C10 62.73(16) . . . . ?
C4 C5 C9 C10 -56.68(17) . . . . ?
C5 C9 C10 N12 172.52(13) . . . . ?
C5 C9 C10 C2 60.93(16) . . . . ?
C5 C9 C10 C11 -61.72(15) . . . . ?
O15 C2 C10 N12 43.27(12) . . . . ?
C3 C2 C10 N12 164.90(11) . . . . ?
C1 C2 C10 N12 -67.78(15) . . . . ?
O15 C2 C10 C9 169.78(11) . . . . ?
C3 C2 C10 C9 -68.59(15) . . . . ?
C1 C2 C10 C9 58.73(16) . . . . ?
O15 C2 C10 C11 -69.77(13) . . . . ?
C3 C2 C10 C11 51.86(15) . . . . ?
C1 C2 C10 C11 179.18(13) . . . . ?
C8 C7 C11 C10 60.70(16) . . . . ?
C6 C7 C11 C10 -59.69(16) . . . . ?
N12 C10 C11 C7 -164.12(12) . . . . ?
C9 C10 C11 C7 62.97(15) . . . . ?
C2 C10 C11 C7 -58.04(16) . . . . ?
C9 C10 N12 C13 -157.65(14) . . . . ?
C2 C10 N12 C13 -39.74(14) . . . . ?
C11 C10 N12 C13 76.46(15) . . . . ?
C10 N12 C13 O14 -160.75(18) . . . . ?
C10 N12 C13 O15 20.10(16) . . . . ?
O14 C13 O15 C2 -169.11(16) . . . . ?
N12 C13 O15 C2 10.12(15) . . . . ?
C3 C2 O15 C13 -151.13(12) . . . . ?
C10 C2 O15 C13 -34.24(13) . . . . ?
C1 C2 O15 C13 85.73(14) . . . . ?
